data_2009043
loop_
_publ_author_name
'Naotake Nakamura'
'Taketoshi Sato'

_publ_section_title
;
 1,14-Tetradecanediol
;
_journal_issue 10
_journal_name_full 'Acta Crystallographica Section C'
_journal_page_first 1687
_journal_page_last 1689
_journal_paper_doi 10.1107/S0108270199008112
_journal_volume 55
_journal_year 1999
_chemical_formula_moiety 'C14 H30 O2'
_chemical_formula_sum 'C14 H30 O2'
_chemical_formula_weight 230.39
_chemical_name_common tetradecane-1,14-diol
_space_group_IT_number 14
_symmetry_cell_setting monoclinic
_symmetry_space_group_name_Hall '-P 2yn'
_symmetry_space_group_name_H-M 'P 1 21/n 1'
_audit_creation_method 'from TEXRAY.INF file'
_cell_angle_alpha 90.0
_cell_angle_beta 93.820(10)
_cell_angle_gamma 90.0
_cell_formula_units_Z 2
_cell_length_a 4.9760(10)
_cell_length_b 5.1968(8)
_cell_length_c 27.955(3)
_cell_measurement_reflns_used 24
_cell_measurement_temperature 298.2
_cell_measurement_theta_max 32.5
_cell_measurement_theta_min 31.5
_cell_volume 721.3(2)
_computing_cell_refinement 'MSC/AFC Diffractometer Control Software'
_computing_data_collection
;MSC/AFC Diffractometer Control Software (Molecular Structure Corporation,
 1992)
;
_computing_data_reduction 'TEXSAN (Molecular Structure Corporation, 1995)'
_computing_publication_material TEXSAN
_computing_structure_refinement TEXSAN
_computing_structure_solution 'SAPI91 (Fan, 1991)'
_diffrn_ambient_temperature 298.2
_diffrn_measurement_device 'Rigaku AFC-5R'
_diffrn_measurement_method \w/2\q
_diffrn_radiation_monochromator graphite
_diffrn_radiation_source 'Rigaku rotating anode'
_diffrn_radiation_type 'Cu K\a'
_diffrn_radiation_wavelength 1.5418
_diffrn_reflns_av_R_equivalents 0.029
_diffrn_reflns_av_sigmaI/netI 0.018
_diffrn_reflns_limit_h_max 6
_diffrn_reflns_limit_h_min 0
_diffrn_reflns_limit_k_max 5
_diffrn_reflns_limit_k_min 0
_diffrn_reflns_limit_l_max 33
_diffrn_reflns_limit_l_min -33
_diffrn_reflns_number 1529
_diffrn_reflns_reduction_process 'Lp corrections applied'
_diffrn_reflns_theta_max 70
_diffrn_reflns_theta_min 3.17
_diffrn_standards_decay_% 5.4
_diffrn_standards_interval_count 150
_diffrn_standards_number 3
_exptl_absorpt_coefficient_mu 0.524
_exptl_absorpt_correction_T_max 0.949
_exptl_absorpt_correction_T_min 0.819
_exptl_absorpt_correction_type '\y scans'
_exptl_absorpt_process_details '(North et al., 1968)'
_exptl_crystal_colour colourless
_exptl_crystal_density_diffrn 1.061
_exptl_crystal_density_meas 1.07
_exptl_crystal_density_method 'flotation in aqueous KI'
_exptl_crystal_description plate-like
_exptl_crystal_F_000 260.00
_exptl_crystal_size_max 0.5
_exptl_crystal_size_mid 0.4
_exptl_crystal_size_min 0.1
_refine_diff_density_max 0.13
_refine_diff_density_min -0.15
_refine_ls_extinction_method none
_refine_ls_goodness_of_fit_all 1.80
_refine_ls_goodness_of_fit_ref 1.77
_refine_ls_hydrogen_treatment constr
_refine_ls_matrix_type full
_refine_ls_number_constraints 0
_refine_ls_number_parameters 73
_refine_ls_number_reflns 1030
_refine_ls_number_restraints 0
_refine_ls_R_factor_all 0.056
_refine_ls_R_factor_gt 0.050
_refine_ls_shift/su_max <0.001
_refine_ls_shift/su_mean 0.0001
_refine_ls_structure_factor_coef F
_refine_ls_weighting_details 'w = 1/[\s^2^(Fo) + 0.00250|Fo|^2^]'
_refine_ls_weighting_scheme calc
_refine_ls_wR_factor_all 0.109
_refine_ls_wR_factor_ref 0.097
_reflns_number_gt 1030
_reflns_number_total 1392
_reflns_observed_criterion I>2\s(I)
_cod_data_source_file ob1010.cif
_cod_data_source_block 1_14-tetradecanediol
_cod_depositor_comments
;
The following automatic conversions were performed:

'_refine_ls_weighting_scheme' value 'w = 1/[\s^2^(Fo) +
0.00250|Fo|^2^]' was changed to 'calc'. New tag
'_refine_ls_weighting_details' was created. The value of the new tag
was set to 'w = 1/[\s^2^(Fo) + 0.00250|Fo|^2^]'.

Automatic conversion script
Id: cif_fix_values 3143 2015-03-26 13:38:13Z robertas 
;
_cod_original_cell_volume 721.2(2)
_cod_original_sg_symbol_H-M 'P 21/n'
_cod_original_formula_sum 'C14 H30 O2 '
_cod_database_code 2009043

loop_
_symmetry_equiv_pos_as_xyz
x,y,z
1/2-x,1/2+y,1/2-z
-x,-y,-z
1/2+x,1/2-y,1/2+z

loop_
_atom_site_aniso_label
_atom_site_aniso_U_11
_atom_site_aniso_U_22
_atom_site_aniso_U_33
_atom_site_aniso_U_12
_atom_site_aniso_U_13
_atom_site_aniso_U_23
O1 .0900(9) .0532(8) .0746(8) -.0017(5) -.0530(6) .0043(4)
C1 .0613(8) .0481(9) .0500(7) -.0028(6) -.0244(5) .0043(6)
C2 .0537(8) .0465(9) .0450(7) -.0008(6) -.0174(5) .0014(5)
C3 .0498(8) .0443(9) .0467(7) -.0022(5) -.0167(5) .0029(5)
C4 .0490(8) .0425(8) .0478(8) -.0020(5) -.0169(6) .0015(5)
C5 .0496(8) .0414(9) .0465(8) -.0016(5) -.0166(6) .0035(5)
C6 .0489(8) .0415(9) .0465(8) -.0018(5) -.0158(6) .0031(5)
C7 .0491(8) .0421(9) .0469(8) -.0020(5) -.0161(6) .0025(5)

loop_
_atom_site_label
_atom_site_fract_x
_atom_site_fract_y
_atom_site_fract_z
_atom_site_U_iso_or_equiv
_atom_site_thermal_displace_type
_atom_site_calc_flag
_atom_site_calc_attached_atom
_atom_site_refinement_flags
_atom_site_occupancy
O1 -.1596(2) .7719(2) .76315(4) .0752(4) Uani d . . 1.00
C1 .0334(3) .8122(3) .80205(5) .0544(4) Uani d . . 1.00
C2 .1348(2) .5571(3) .82091(4) .0494(4) Uani d . . 1.00
C3 .3386(2) .5842(2) .86368(4) .0478(4) Uani d . . 1.00
C4 .4440(2) .3283(2) .88332(4) .0473(4) Uani d . . 1.00
C5 .6427(2) .3555(2) .92676(4) .0467(4) Uani d . . 1.00
C6 .7480(2) .1002(2) .94662(4) .0465(4) Uani d . . 1.00
C7 .9468(2) .1276(2) .99007(4) .0469(4) Uani d . . 1.00
H01 -.2226 .9343 .7513 .0860 Uiso calc O1. .. 1.00
H1a .1779 .9126 .7920 .0620 Uiso calc C1. .. 1.00
H1b -.0523 .9029 .8267 .0620 Uiso calc C1. .. 1.00
H2a .2187 .4704 .7960 .0577 Uiso calc C2. .. 1.00
H2b -.0140 .4588 .8303 .0577 Uiso calc C2. .. 1.00
H3a .4850 .6822 .8544 .0555 Uiso calc C3. .. 1.00
H3b .2523 .6706 .8886 .0555 Uiso calc C3. .. 1.00
H4a .5290 .2425 .8586 .0560 Uiso calc C4. .. 1.00
H4b .2943 .2293 .8923 .0560 Uiso calc C4. .. 1.00
H5a .7928 .4534 .9176 .0543 Uiso calc C5. .. 1.00
H5b .5578 .4429 .9513 .0543 Uiso calc C5. .. 1.00
H6a .8350 .0118 .9222 .0545 Uiso calc C6. .. 1.00
H6b .5997 .0010 .9558 .0545 Uiso calc C6. .. 1.00
H7a 1.0982 .2253 .9812 .0537 Uiso calc C7. .. 1.00
H7b .8629 .2133 1.0149 .0537 Uiso calc C7. .. 1.00

loop_
_atom_type_symbol
_atom_type_scat_dispersion_real
_atom_type_scat_dispersion_imag
_atom_type_scat_source
C 0.018 0.009
;International Tables for Crystallography
(1992, Vol. C, Tables 4.2.6.8 and 6.1.1.1)
;
H 0.000 0.000
;International Tables for Crystallography
(1992, Vol. C, Table 6.1.1.2)
;
O 0.049 0.032
;International Tables for Crystallography
(1992, Vol. C, Tables 4.2.6.8 and 6.1.1.1)
;

loop_
_geom_angle_atom_site_label_1
_geom_angle_atom_site_label_2
_geom_angle_atom_site_label_3
_geom_angle_site_symmetry_1
_geom_angle_site_symmetry_2
_geom_angle_site_symmetry_3
_geom_angle
_geom_angle_publ_flag
C1 O1 H01 1_555 1_555 1_555 109.10(9) n
O1 C1 C2 1_555 1_555 1_555 109.50(10) yes
O1 C1 H1a 1_555 1_555 1_555 110.00(10) n
O1 C1 H1b 1_555 1_555 1_555 108.30(10) n
C2 C1 H1a 1_555 1_555 1_555 110.30(10) n
C2 C1 H1b 1_555 1_555 1_555 109.70(10) n
H1a C1 H1b 1_555 1_555 1_555 109.10(10) n
C1 C2 C3 1_555 1_555 1_555 112.60(10) yes
C1 C2 H2a 1_555 1_555 1_555 108.40(10) n
C1 C2 H2b 1_555 1_555 1_555 108.70(10) n
C3 C2 H2a 1_555 1_555 1_555 108.50(10) n
C3 C2 H2b 1_555 1_555 1_555 108.93(10) n
H2a C2 H2b 1_555 1_555 1_555 109.60(10) n
C2 C3 C4 1_555 1_555 1_555 113.50(10) yes
C2 C3 H3a 1_555 1_555 1_555 108.70(10) n
C2 C3 H3b 1_555 1_555 1_555 107.95(10) n
C4 C3 H3a 1_555 1_555 1_555 108.60(10) n
C4 C3 H3b 1_555 1_555 1_555 108.00(10) n
H3a C3 H3b 1_555 1_555 1_555 109.90(10) n
C3 C4 C5 1_555 1_555 1_555 113.40(10) yes
C3 C4 H4a 1_555 1_555 1_555 108.00(10) n
C3 C4 H4b 1_555 1_555 1_555 108.20(10) n
C5 C4 H4a 1_555 1_555 1_555 109.20(10) n
C5 C4 H4b 1_555 1_555 1_555 108.50(10) n
H4a C4 H4b 1_555 1_555 1_555 109.60(10) n
C4 C5 C6 1_555 1_555 1_555 113.60(10) yes
C4 C5 H5a 1_555 1_555 1_555 108.30(10) n
C4 C5 H5b 1_555 1_555 1_555 109.10(10) n
C6 C5 H5a 1_555 1_555 1_555 107.90(10) n
C6 C5 H5b 1_555 1_555 1_555 108.30(10) n
H5a C5 H5b 1_555 1_555 1_555 109.60(10) n
C5 C6 C7 1_555 1_555 1_555 113.60(10) yes
C5 C6 H6a 1_555 1_555 1_555 108.80(10) n
C5 C6 H6b 1_555 1_555 1_555 108.50(10) n
C7 C6 H6a 1_555 1_555 1_555 108.40(10) n
C7 C6 H6b 1_555 1_555 1_555 108.00(10) n
H6a C6 H6b 1_555 1_555 1_555 109.40(10) n
C6 C7 C7 1_555 1_555 3_757 113.70(10) yes
C6 C7 H7a 1_555 1_555 1_555 109.00(10) n
C6 C7 H7b 1_555 1_555 1_555 109.60(10) n
C7 C7 H7a 3_757 1_555 1_555 107.30(10) n
C7 C7 H7b 3_757 1_555 1_555 107.70(10) n
H7a C7 H7b 1_555 1_555 1_555 109.50(10) n

loop_
_geom_bond_atom_site_label_1
_geom_bond_atom_site_label_2
_geom_bond_site_symmetry_1
_geom_bond_site_symmetry_2
_geom_bond_distance
_geom_bond_publ_flag
O1 C1 1_555 1_555 1.4170(10) yes
O1 H01 1_555 1_555 .952 n
C1 C2 1_555 1_555 1.502(2) yes
C1 H1a 1_555 1_555 .947 n
C1 H1b 1_555 1_555 .958 n
C2 C3 1_555 1_555 1.5220(10) yes
C2 H2a 1_555 1_555 .948 n
C2 H2b 1_555 1_555 .950 n
C3 C4 1_555 1_555 1.519(2) yes
C3 H3a 1_555 1_555 .940 n
C3 H3b 1_555 1_555 .955 n
C4 C5 1_555 1_555 1.5200(10) yes
C4 H4a 1_555 1_555 .946 n
C4 H4b 1_555 1_555 .953 n
C5 C6 1_555 1_555 1.518(2) yes
C5 H5a 1_555 1_555 .953 n
C5 H5b 1_555 1_555 .945 n
C6 C7 1_555 1_555 1.5210(10) yes
C6 H6a 1_555 1_555 .951 n
C6 H6b 1_555 1_555 .950 n
C7 C7 1_555 3_757 1.519(2) yes
C7 H7a 1_555 1_555 .955 n
C7 H7b 1_555 1_555 .945 n

loop_
_geom_contact_atom_site_label_1
_geom_contact_atom_site_label_2
_geom_contact_distance
_geom_contact_site_symmetry_1
_geom_contact_site_symmetry_2
_geom_contact_publ_flag
O1 O1 2.8310(10) 1_555 2_456 yes
O1 O1 2.8310(10) 1_555 2_446 yes
O1 C1 3.469(2) 1_555 2_446 yes
O1 C2 3.545(2) 1_555 2_456 yes
